data_4032424
loop_
_publ_author_name
'Zhu, Meina'
'Chen, Jingchao'
'He, Xiaobo'
'Gu, Cuiping'
'Xu, Jianbin'
'Fan, Baomin'

_publ_section_title
;
 Iridium-Catalyzed Anti-Stereoselective Asymmetric Ring-Opening Reactions
 of Azabenzonorbornadienes with Carboxylic Acids.
;
_journal_issue 6
_journal_name_full 'The Journal of organic chemistry'
_journal_page_first 3167
_journal_page_last 3172
_journal_paper_doi 10.1021/acs.joc.7b00178
_journal_volume 82
_journal_year 2017
_chemical_absolute_configuration ad
_chemical_formula_moiety 'C23 H25 N O4'
_chemical_formula_sum 'C23 H25 N O4'
_chemical_formula_weight 379.44
_space_group_crystal_system orthorhombic
_space_group_IT_number 19
_space_group_name_Hall 'P 2ac 2ab'
_space_group_name_H-M_alt 'P 21 21 21'
_symmetry_space_group_name_Hall 'P 2ac 2ab'
_symmetry_space_group_name_H-M 'P 21 21 21'
_atom_sites_solution_hydrogens geom
_atom_sites_solution_primary direct
_atom_sites_solution_secondary difmap
_audit_creation_method SHELXL-2014/7
_cell_angle_alpha 90
_cell_angle_beta 90
_cell_angle_gamma 90
_cell_formula_units_Z 4
_cell_length_a 9.6023(8)
_cell_length_b 11.2451(9)
_cell_length_c 19.0201(15)
_cell_measurement_reflns_used 9473
_cell_measurement_temperature 100(2)
_cell_measurement_theta_max 69.18
_cell_measurement_theta_min 4.57
_cell_volume 2053.8(3)
_computing_cell_refinement 'Bruker SAINT'
_computing_data_collection 'Bruker APEX2'
_computing_data_reduction 'Bruker SAINT'
_computing_molecular_graphics 'Bruker SHELXTL'
_computing_publication_material 'Bruker SHELXTL'
_computing_structure_refinement 'SHELXL-2014 (Sheldrick 2014)'
_computing_structure_solution 'SHELXS-97 (Sheldrick 2008)'
_diffrn_ambient_temperature 100(2)
_diffrn_measured_fraction_theta_full 0.937
_diffrn_measured_fraction_theta_max 0.923
_diffrn_measurement_device_type 'Bruker APEX-II CCD'
_diffrn_measurement_method '\f and \w scans'
_diffrn_radiation_type CuK\a
_diffrn_radiation_wavelength 1.54178
_diffrn_reflns_av_R_equivalents 0.0511
_diffrn_reflns_av_unetI/netI 0.0457
_diffrn_reflns_Laue_measured_fraction_full 0.937
_diffrn_reflns_Laue_measured_fraction_max 0.923
_diffrn_reflns_limit_h_max 10
_diffrn_reflns_limit_h_min -9
_diffrn_reflns_limit_k_max 10
_diffrn_reflns_limit_k_min -13
_diffrn_reflns_limit_l_max 22
_diffrn_reflns_limit_l_min -22
_diffrn_reflns_number 10276
_diffrn_reflns_point_group_measured_fraction_full 0.916
_diffrn_reflns_point_group_measured_fraction_max 0.897
_diffrn_reflns_theta_full 67.679
_diffrn_reflns_theta_max 69.390
_diffrn_reflns_theta_min 4.568
_diffrn_source 'fine-focus sealed tube'
_exptl_absorpt_coefficient_mu 0.676
_exptl_absorpt_correction_type multi-scan
_exptl_absorpt_process_details sadabs
_exptl_crystal_colour colourless
_exptl_crystal_density_diffrn 1.227
_exptl_crystal_description prism
_exptl_crystal_F_000 808
_exptl_crystal_size_max 0.750
_exptl_crystal_size_mid 0.410
_exptl_crystal_size_min 0.410
_exptl_transmission_factor_max 0.7532
_exptl_transmission_factor_min 0.5260
_refine_diff_density_max 0.316
_refine_diff_density_min -0.346
_refine_diff_density_rms 0.085
_refine_ls_abs_structure_details
;
 Flack x determined using 1394 quotients [(I+)-(I-)]/[(I+)+(I-)]
 (Parsons, Flack and Wagner, Acta Cryst. B69 (2013) 249-259).
;
_refine_ls_abs_structure_Flack 0.01(6)
_refine_ls_extinction_method none
_refine_ls_goodness_of_fit_ref 1.057
_refine_ls_hydrogen_treatment constr
_refine_ls_matrix_type full
_refine_ls_number_parameters 257
_refine_ls_number_reflns 3449
_refine_ls_number_restraints 0
_refine_ls_restrained_S_all 1.057
_refine_ls_R_factor_all 0.0459
_refine_ls_R_factor_gt 0.0458
_refine_ls_shift/su_max 0.000
_refine_ls_shift/su_mean 0.000
_refine_ls_structure_factor_coef Fsqd
_refine_ls_weighting_details 'w=1/[\s^2^(Fo^2^)+(0.0961P)^2^+0.2771P] where P=(Fo^2^+2Fc^2^)/3'
_refine_ls_weighting_scheme calc
_refine_ls_wR_factor_gt 0.1287
_refine_ls_wR_factor_ref 0.1289
_reflns_Friedel_coverage 0.698
_reflns_Friedel_fraction_full 0.887
_reflns_Friedel_fraction_max 0.863
_reflns_number_gt 3430
_reflns_number_total 3449
_reflns_threshold_expression 'I > 2\s(I)'
_cod_data_source_file jo7b00178_si_002.cif
_cod_data_source_block cu_zmn34_0m
_cod_database_code 4032424
_shelx_shelxl_version_number 2014/7
_shelx_space_group_comment
;
The symmetry employed for this shelxl refinement is uniquely defined
by the following loop, which should always be used as a source of
symmetry information in preference to the above space-group names.
They are only intended as comments.
;
_shelx_estimated_absorpt_t_min 0.631
_shelx_estimated_absorpt_t_max 0.769

loop_
_space_group_symop_operation_xyz
'x, y, z'
'x+1/2, -y+1/2, -z'
'-x, y+1/2, -z+1/2'
'-x+1/2, -y, z+1/2'

loop_
_atom_site_label
_atom_site_type_symbol
_atom_site_fract_x
_atom_site_fract_y
_atom_site_fract_z
_atom_site_U_iso_or_equiv
_atom_site_adp_type
_atom_site_occupancy
_atom_site_site_symmetry_order
_atom_site_calc_flag
_atom_site_refinement_flags_posn
_atom_site_refinement_flags_adp
O1 O 0.61502(18) 0.40185(15) 0.04058(9) 0.0294(4) Uani 1 1 d . .
O2 O 0.49941(19) -0.00749(16) 0.03487(9) 0.0287(4) Uani 1 1 d . .
O3 O 0.40444(19) 0.33334(16) 0.00172(10) 0.0312(4) Uani 1 1 d . .
O4 O 0.6642(2) -0.1153(2) 0.08880(11) 0.0421(5) Uani 1 1 d . .
N1 N 0.6050(2) 0.22702(18) -0.01002(10) 0.0236(5) Uani 1 1 d . .
H1 H 0.6921 0.2217 0.0042 0.028 Uiso 1 1 calc R U
C1 C 0.4601(3) 0.4977(3) 0.12630(15) 0.0366(6) Uani 1 1 d . .
H1A H 0.5050 0.4515 0.1636 0.055 Uiso 1 1 calc R U
H1B H 0.3787 0.4543 0.1087 0.055 Uiso 1 1 calc R U
H1C H 0.4305 0.5748 0.1450 0.055 Uiso 1 1 calc R U
C2 C 0.5623(3) 0.5170(2) 0.06677(14) 0.0299(6) Uani 1 1 d . .
C3 C 0.5293(3) 0.3220(2) 0.01006(12) 0.0243(5) Uani 1 1 d . .
C4 C 0.5490(3) 0.1331(2) -0.05405(11) 0.0228(5) Uani 1 1 d . .
H4 H 0.4451 0.1376 -0.0515 0.027 Uiso 1 1 calc R U
C5 C 0.5933(3) 0.0132(2) -0.02373(12) 0.0257(5) Uani 1 1 d . .
H5 H 0.6911 0.0189 -0.0059 0.031 Uiso 1 1 calc R U
C6 C 0.5476(3) -0.0771(2) 0.08712(13) 0.0273(5) Uani 1 1 d . .
C7 C 0.4375(3) -0.1035(2) 0.14009(13) 0.0265(5) Uani 1 1 d . .
C8 C 0.3039(3) -0.0573(3) 0.13393(15) 0.0338(6) Uani 1 1 d . .
H8 H 0.2807 -0.0054 0.0963 0.041 Uiso 1 1 calc R U
C9 C 0.2051(3) -0.0885(3) 0.18383(16) 0.0411(7) Uani 1 1 d . .
H9 H 0.1134 -0.0573 0.1803 0.049 Uiso 1 1 calc R U
C10 C 0.2379(3) -0.1642(3) 0.23853(15) 0.0382(7) Uani 1 1 d . .
H10 H 0.1686 -0.1838 0.2722 0.046 Uiso 1 1 calc R U
C11 C 0.4069(4) -0.2977(3) 0.30341(15) 0.0454(8) Uani 1 1 d . .
H11A H 0.3972 -0.3796 0.2863 0.068 Uiso 1 1 calc R U
H11B H 0.3439 -0.2852 0.3433 0.068 Uiso 1 1 calc R U
H11C H 0.5032 -0.2841 0.3185 0.068 Uiso 1 1 calc R U
C12 C 0.3706(3) -0.2122(2) 0.24513(13) 0.0335(6) Uani 1 1 d . .
C13 C 0.4703(3) -0.1795(2) 0.19534(13) 0.0297(6) Uani 1 1 d . .
H13 H 0.5623 -0.2098 0.1993 0.036 Uiso 1 1 calc R U
C14 C 0.5828(3) -0.0873(2) -0.07460(15) 0.0327(6) Uani 1 1 d . .
H14 H 0.5714 -0.1659 -0.0571 0.039 Uiso 1 1 calc R U
C15 C 0.5890(3) -0.0705(2) -0.14353(15) 0.0328(6) Uani 1 1 d . .
H15 H 0.5838 -0.1374 -0.1739 0.039 Uiso 1 1 calc R U
C16 C 0.6035(3) 0.0483(2) -0.17417(13) 0.0282(5) Uani 1 1 d . .
C17 C 0.5911(3) 0.1486(2) -0.13118(12) 0.0254(5) Uani 1 1 d . .
C18 C 0.6964(3) 0.5744(3) 0.09380(18) 0.0425(7) Uani 1 1 d . .
H18A H 0.7649 0.5778 0.0557 0.064 Uiso 1 1 calc R U
H18B H 0.7338 0.5271 0.1327 0.064 Uiso 1 1 calc R U
H18C H 0.6763 0.6552 0.1103 0.064 Uiso 1 1 calc R U
C19 C 0.5016(3) 0.5893(3) 0.00710(16) 0.0373(6) Uani 1 1 d . .
H19A H 0.4183 0.5494 -0.0111 0.056 Uiso 1 1 calc R U
H19B H 0.5707 0.5966 -0.0306 0.056 Uiso 1 1 calc R U
H19C H 0.4765 0.6686 0.0243 0.056 Uiso 1 1 calc R U
C20 C 0.6094(3) 0.2605(2) -0.15956(13) 0.0305(6) Uani 1 1 d . .
H20 H 0.6010 0.3286 -0.1303 0.037 Uiso 1 1 calc R U
C21 C 0.6399(3) 0.2745(3) -0.23056(15) 0.0383(7) Uani 1 1 d . .
H21 H 0.6536 0.3518 -0.2494 0.046 Uiso 1 1 calc R U
C22 C 0.6502(3) 0.1765(3) -0.27344(13) 0.0398(7) Uani 1 1 d . .
H22 H 0.6686 0.1861 -0.3222 0.048 Uiso 1 1 calc R U
C23 C 0.6336(3) 0.0638(3) -0.24531(13) 0.0352(6) Uani 1 1 d . .
H23 H 0.6429 -0.0039 -0.2749 0.042 Uiso 1 1 calc R U

loop_
_atom_site_aniso_label
_atom_site_aniso_U_11
_atom_site_aniso_U_22
_atom_site_aniso_U_33
_atom_site_aniso_U_23
_atom_site_aniso_U_13
_atom_site_aniso_U_12
O1 0.0248(10) 0.0226(10) 0.0407(10) -0.0098(7) -0.0009(7) 0.0003(7)
O2 0.0258(10) 0.0298(10) 0.0305(8) 0.0073(7) 0.0039(7) 0.0025(6)
O3 0.0210(11) 0.0291(10) 0.0436(9) -0.0052(8) -0.0004(7) 0.0001(7)
O4 0.0291(12) 0.0581(14) 0.0390(10) 0.0183(10) 0.0064(8) 0.0118(9)
N1 0.0223(11) 0.0225(11) 0.0261(9) -0.0034(8) -0.0025(7) 0.0003(7)
C1 0.0392(17) 0.0332(15) 0.0374(14) -0.0066(11) 0.0044(12) 0.0027(11)
C2 0.0298(15) 0.0212(12) 0.0388(13) -0.0074(10) 0.0027(10) 0.0005(10)
C3 0.0266(16) 0.0216(12) 0.0247(10) 0.0003(9) 0.0020(9) -0.0028(9)
C4 0.0235(13) 0.0205(12) 0.0244(10) -0.0019(9) -0.0004(8) 0.0001(9)
C5 0.0266(13) 0.0244(13) 0.0260(11) 0.0030(10) 0.0031(10) -0.0003(9)
C6 0.0280(15) 0.0269(13) 0.0271(11) 0.0028(10) 0.0018(9) 0.0010(10)
C7 0.0295(14) 0.0227(13) 0.0274(11) -0.0030(10) 0.0037(9) -0.0021(9)
C8 0.0315(16) 0.0317(15) 0.0381(12) 0.0043(12) 0.0044(11) 0.0022(10)
C9 0.0365(17) 0.0389(16) 0.0479(15) 0.0026(13) 0.0109(13) 0.0018(12)
C10 0.0420(18) 0.0372(16) 0.0354(13) -0.0056(12) 0.0122(11) -0.0085(12)
C11 0.062(2) 0.0422(17) 0.0324(13) 0.0067(12) 0.0045(13) -0.0062(14)
C12 0.0467(18) 0.0257(13) 0.0282(12) -0.0045(10) 0.0045(11) -0.0073(11)
C13 0.0330(15) 0.0277(13) 0.0284(11) -0.0020(10) 0.0013(10) -0.0018(10)
C14 0.0337(15) 0.0208(13) 0.0435(14) -0.0014(11) 0.0008(11) -0.0005(10)
C15 0.0313(15) 0.0289(14) 0.0383(13) -0.0124(11) -0.0013(10) 0.0010(10)
C16 0.0187(13) 0.0370(15) 0.0289(11) -0.0066(11) -0.0038(9) 0.0021(10)
C17 0.0185(13) 0.0318(14) 0.0260(11) 0.0001(10) -0.0029(8) 0.0007(9)
C18 0.0363(18) 0.0330(17) 0.0582(17) -0.0165(14) -0.0026(13) -0.0013(12)
C19 0.0388(17) 0.0266(14) 0.0465(15) 0.0025(12) 0.0050(12) -0.0023(11)
C20 0.0301(15) 0.0314(15) 0.0300(12) 0.0019(10) -0.0026(10) -0.0018(10)
C21 0.0349(17) 0.0458(17) 0.0340(14) 0.0073(12) 0.0000(11) -0.0052(12)
C22 0.0303(16) 0.065(2) 0.0245(12) 0.0030(13) 0.0017(10) -0.0016(14)
C23 0.0251(15) 0.0514(18) 0.0291(12) -0.0103(12) -0.0022(10) 0.0041(11)

loop_
_atom_type_symbol
_atom_type_description
_atom_type_scat_dispersion_real
_atom_type_scat_dispersion_imag
_atom_type_scat_source
C C 0.0181 0.0091 'International Tables Vol C Tables 4.2.6.8 and 6.1.1.4'
H H 0.0000 0.0000 'International Tables Vol C Tables 4.2.6.8 and 6.1.1.4'
N N 0.0311 0.0180 'International Tables Vol C Tables 4.2.6.8 and 6.1.1.4'
O O 0.0492 0.0322 'International Tables Vol C Tables 4.2.6.8 and 6.1.1.4'

loop_
_geom_angle_atom_site_label_1
_geom_angle_atom_site_label_2
_geom_angle_atom_site_label_3
_geom_angle
C3 O1 C2 121.3(2)
C6 O2 C5 116.47(19)
C3 N1 C4 122.7(2)
C3 N1 H1 118.6
C4 N1 H1 118.6
C2 C1 H1A 109.5
C2 C1 H1B 109.5
H1A C1 H1B 109.5
C2 C1 H1C 109.5
H1A C1 H1C 109.5
H1B C1 H1C 109.5
O1 C2 C19 110.5(2)
O1 C2 C1 110.4(2)
C19 C2 C1 112.9(2)
O1 C2 C18 101.2(2)
C19 C2 C18 110.5(2)
C1 C2 C18 110.8(2)
O3 C3 N1 125.3(2)
O3 C3 O1 126.0(2)
N1 C3 O1 108.7(2)
N1 C4 C5 108.75(19)
N1 C4 C17 111.8(2)
C5 C4 C17 112.9(2)
N1 C4 H4 107.7
C5 C4 H4 107.7
C17 C4 H4 107.7
O2 C5 C14 109.5(2)
O2 C5 C4 104.96(19)
C14 C5 C4 113.9(2)
O2 C5 H5 109.4
C14 C5 H5 109.4
C4 C5 H5 109.4
O4 C6 O2 123.3(2)
O4 C6 C7 124.9(2)
O2 C6 C7 111.8(2)
C8 C7 C13 120.2(2)
C8 C7 C6 121.6(2)
C13 C7 C6 118.2(2)
C9 C8 C7 118.7(3)
C9 C8 H8 120.7
C7 C8 H8 120.7
C10 C9 C8 121.0(3)
C10 C9 H9 119.5
C8 C9 H9 119.5
C9 C10 C12 121.1(3)
C9 C10 H10 119.4
C12 C10 H10 119.4
C12 C11 H11A 109.5
C12 C11 H11B 109.5
H11A C11 H11B 109.5
C12 C11 H11C 109.5
H11A C11 H11C 109.5
H11B C11 H11C 109.5
C10 C12 C13 117.7(3)
C10 C12 C11 121.7(3)
C13 C12 C11 120.5(3)
C7 C13 C12 121.3(3)
C7 C13 H13 119.4
C12 C13 H13 119.4
C15 C14 C5 122.0(2)
C15 C14 H14 119.0
C5 C14 H14 119.0
C14 C15 C16 121.9(2)
C14 C15 H15 119.0
C16 C15 H15 119.0
C23 C16 C17 118.9(3)
C23 C16 C15 121.3(2)
C17 C16 C15 119.7(2)
C20 C17 C16 119.7(2)
C20 C17 C4 120.8(2)
C16 C17 C4 119.4(2)
C2 C18 H18A 109.5
C2 C18 H18B 109.5
H18A C18 H18B 109.5
C2 C18 H18C 109.5
H18A C18 H18C 109.5
H18B C18 H18C 109.5
C2 C19 H19A 109.5
C2 C19 H19B 109.5
H19A C19 H19B 109.5
C2 C19 H19C 109.5
H19A C19 H19C 109.5
H19B C19 H19C 109.5
C17 C20 C21 120.6(3)
C17 C20 H20 119.7
C21 C20 H20 119.7
C22 C21 C20 120.0(3)
C22 C21 H21 120.0
C20 C21 H21 120.0
C21 C22 C23 119.8(2)
C21 C22 H22 120.1
C23 C22 H22 120.1
C22 C23 C16 120.9(3)
C22 C23 H23 119.6
C16 C23 H23 119.6

loop_
_geom_bond_atom_site_label_1
_geom_bond_atom_site_label_2
_geom_bond_distance
O1 C3 1.349(3)
O1 C2 1.477(3)
O2 C6 1.347(3)
O2 C5 1.452(3)
O3 C3 1.216(3)
O4 C6 1.199(3)
N1 C3 1.347(3)
N1 C4 1.451(3)
N1 H1 0.8800
C1 C2 1.514(4)
C1 H1A 0.9800
C1 H1B 0.9800
C1 H1C 0.9800
C2 C19 1.513(4)
C2 C18 1.529(4)
C4 C5 1.527(3)
C4 C17 1.532(3)
C4 H4 1.0000
C5 C14 1.492(4)
C5 H5 1.0000
C6 C7 1.491(3)
C7 C8 1.389(4)
C7 C13 1.391(4)
C8 C9 1.387(4)
C8 H8 0.9500
C9 C10 1.381(5)
C9 H9 0.9500
C10 C12 1.389(5)
C10 H10 0.9500
C11 C12 1.509(4)
C11 H11A 0.9800
C11 H11B 0.9800
C11 H11C 0.9800
C12 C13 1.396(4)
C13 H13 0.9500
C14 C15 1.326(4)
C14 H14 0.9500
C15 C16 1.463(4)
C15 H15 0.9500
C16 C23 1.395(4)
C16 C17 1.399(3)
C17 C20 1.380(4)
C18 H18A 0.9800
C18 H18B 0.9800
C18 H18C 0.9800
C19 H19A 0.9800
C19 H19B 0.9800
C19 H19C 0.9800
C20 C21 1.391(4)
C20 H20 0.9500
C21 C22 1.374(5)
C21 H21 0.9500
C22 C23 1.385(5)
C22 H22 0.9500
C23 H23 0.9500

loop_
_geom_hbond_atom_site_label_D
_geom_hbond_atom_site_label_H
_geom_hbond_atom_site_label_A
_geom_hbond_distance_DH
_geom_hbond_distance_HA
_geom_hbond_distance_DA
_geom_hbond_angle_DHA
_geom_hbond_site_symmetry_A
C19 H19A O3 0.98 2.45 3.027(3) 117.6 .
C18 H18C O4 0.98 2.62 3.504(4) 150.8 1_565
C5 H5 O3 1.00 2.64 3.475(3) 141.2 2
C1 H1B O3 0.98 2.46 3.052(3) 118.5 .
N1 H1 O3 0.88 2.13 2.958(3) 155.6 2
C19 H19A O3 0.98 2.45 3.027(3) 117.6 .
C18 H18C O4 0.98 2.62 3.504(4) 150.8 1_565
C5 H5 O3 1.00 2.64 3.475(3) 141.2 2
C1 H1B O3 0.98 2.46 3.052(3) 118.5 .
N1 H1 O3 0.88 2.13 2.958(3) 155.6 2
N1 H1 O3 0.88 2.13 2.958(3) 155.6 2
C1 H1B O3 0.98 2.46 3.052(3) 118.5 .
C5 H5 O3 1.00 2.64 3.475(3) 141.2 2
C18 H18C O4 0.98 2.62 3.504(4) 150.8 1_565
C19 H19A O3 0.98 2.45 3.027(3) 117.6 .

loop_
_geom_torsion_atom_site_label_1
_geom_torsion_atom_site_label_2
_geom_torsion_atom_site_label_3
_geom_torsion_atom_site_label_4
_geom_torsion
C3 O1 C2 C19 -61.5(3)
C3 O1 C2 C1 64.1(3)
C3 O1 C2 C18 -178.5(2)
C4 N1 C3 O3 9.6(4)
C4 N1 C3 O1 -170.2(2)
C2 O1 C3 O3 -1.2(4)
C2 O1 C3 N1 178.68(19)
C3 N1 C4 C5 -135.6(2)
C3 N1 C4 C17 99.0(3)
C6 O2 C5 C14 84.0(3)
C6 O2 C5 C4 -153.3(2)
N1 C4 C5 O2 78.7(2)
C17 C4 C5 O2 -156.6(2)
N1 C4 C5 C14 -161.5(2)
C17 C4 C5 C14 -36.7(3)
C5 O2 C6 O4 4.5(4)
C5 O2 C6 C7 -173.4(2)
O4 C6 C7 C8 -178.9(3)
O2 C6 C7 C8 -1.1(4)
O4 C6 C7 C13 -1.0(4)
O2 C6 C7 C13 176.8(2)
C13 C7 C8 C9 0.1(4)
C6 C7 C8 C9 177.9(3)
C7 C8 C9 C10 -0.2(5)
C8 C9 C10 C12 -0.4(5)
C9 C10 C12 C13 1.2(4)
C9 C10 C12 C11 -178.2(3)
C8 C7 C13 C12 0.7(4)
C6 C7 C13 C12 -177.2(2)
C10 C12 C13 C7 -1.3(4)
C11 C12 C13 C7 178.1(2)
O2 C5 C14 C15 142.3(3)
C4 C5 C14 C15 25.0(4)
C5 C14 C15 C16 -1.3(4)
C14 C15 C16 C23 168.9(3)
C14 C15 C16 C17 -9.2(4)
C23 C16 C17 C20 -0.3(4)
C15 C16 C17 C20 177.8(2)
C23 C16 C17 C4 176.2(2)
C15 C16 C17 C4 -5.6(3)
N1 C4 C17 C20 -32.1(3)
C5 C4 C17 C20 -155.1(2)
N1 C4 C17 C16 151.4(2)
C5 C4 C17 C16 28.4(3)
C16 C17 C20 C21 0.1(4)
C4 C17 C20 C21 -176.4(3)
C17 C20 C21 C22 0.9(4)
C20 C21 C22 C23 -1.7(4)
C21 C22 C23 C16 1.4(4)
C17 C16 C23 C22 -0.4(4)
C15 C16 C23 C22 -178.6(3)
